data_4124095
loop_
_publ_author_name
'Lee Yongjae'
'Kim Sun Jin'
'Vogt, T.'
'Kao Chichang'

_publ_section_title
;
 Pressure-induced hydration and order-disorder transition in a synthetic
 potassium gallosilicate zeolite with gismondine topology
;
_journal_name_full 'Journal of the American Chemical Society'
_journal_page_first 2842
_journal_page_last 2850
_journal_volume 130
_journal_year 2008
_chemical_formula_sum 'Ga5.76 H19.328 K5.76 O41.664 Si10.24'
_chemical_name_systematic 'K5.76 Ga5.76 Si10.24 O32 (H2 O)9.664'
_space_group_IT_number 88
_symmetry_space_group_name_Hall '-I 4ad'
_symmetry_space_group_name_H-M 'I 41/a :2'
_cell_angle_alpha 90
_cell_angle_beta 90
_cell_angle_gamma 90
_cell_formula_units_Z 1
_cell_length_a 10.0517
_cell_length_b 10.0517
_cell_length_c 9.6148
_cell_volume 971.447
_citation_journal_id_ASTM JACSAT
_cod_data_source_file LeeYongjae_JACSAT_2008_1465.cif
_cod_data_source_block H19.328Ga5.76K5.76O41.664Si10.24
_cod_original_cell_volume 971.4474
_cod_original_formula_sum 'H19.328 Ga5.76 K5.76 O41.664 Si10.24'
_cod_database_code 4124095

loop_
_symmetry_equiv_pos_as_xyz
x,y,z
-y+3/4,x+1/4,z+1/4
-x+1/2,-y,z+1/2
y+3/4,-x+3/4,z+3/4
-x,-y,-z
y-3/4,-x-1/4,-z-1/4
x-1/2,y,-z-1/2
-y-3/4,x-3/4,-z-3/4
x+1/2,y+1/2,z+1/2
-y+5/4,x+3/4,z+3/4
-x+1,-y+1/2,z+1
y+5/4,-x+5/4,z+5/4
-x+1/2,-y+1/2,-z+1/2
y-1/4,-x+1/4,-z+1/4
x,y+1/2,-z
-y-1/4,x-1/4,-z-1/4

loop_
_atom_site_label
_atom_site_type_symbol
_atom_site_fract_x
_atom_site_fract_y
_atom_site_fract_z
_atom_site_occupancy
_atom_site_U_iso_or_equiv
O2 O-2 0.3114 0.5597 0.9285 1 0.0
Si1 Si+4 0.3246 0.625 0.0901 0.64 0.0
O3 O-2 0.082 0.704 0.734 0.604 0.0
Ga1 Ga+3 0.3246 0.625 0.0901 0.36 0.0
K1 K+1 0.178 0.718 0.743 0.36 0.0
O1 O-2 0.3246 0.7945 0.0731 1 0.0
